data_2000031
loop_
_publ_author_name
'Hill, L. I.'
'Jin, Song'
'Zhou, Ran'
'Venkataraman, D.'
'DiSalvo, F. J.'

_publ_section_title
;
 Synthesis and Characterization of Oxidized W~6~S~8~L~6~ Clusters
;
_journal_issue 12
_journal_name_full 'Inorganic Chemistry'
_journal_page_first 2660
_journal_page_last 2665
_journal_paper_doi 10.1021/ic001099d
_journal_volume 40
_journal_year 2001
_chemical_formula_sum 'C44 H106 F6 O2 P7 S8 W6'
_space_group_IT_number 148
_symmetry_cell_setting rhombohedral
_symmetry_space_group_name_Hall '-R 3'
_symmetry_space_group_name_H-M 'R -3 :H'
_cell_angle_alpha 90
_cell_angle_beta 90
_cell_angle_gamma 120
_cell_formula_units_Z 3
_cell_length_a 13.9117(1)
_cell_length_b 13.9117(1)
_cell_length_c 32.4106(2)
_cell_volume 5432.230
_diffrn_ambient_temperature 163
_exptl_crystal_colour green
_exptl_crystal_density_diffrn 2.147
_refine_ls_R_factor_gt 0.0451
_refine_ls_wR_factor_gt 0.0451
_cod_original_sg_symbol_H-M 'R -3'
_cod_database_code 2000031

loop_
_symmetry_equiv_pos_site_id
_symmetry_equiv_pos_as_xyz
1 x,y,z
2 -y,x-y,z
3 -x+y,-x,z
4 -1/3+x,1/3+y,1/3+z
5 -1/3-y,1/3+x-y,1/3+z
6 -1/3-x+y,1/3-x,1/3+z
7 1/3+x,-1/3+y,-1/3+z
8 -1/3+y,1/3-x+y,1/3-z
9 -1/3+x-y,1/3+x,1/3-z
10 -x,-y,-z
11 y,-x+y,-z
12 x-y,x,-z
13 1/3-x,-1/3-y,-1/3-z
14 1/3+y,-1/3-x+y,-1/3-z
15 1/3+x-y,-1/3+x,-1/3-z
16 -1/3-x,1/3-y,1/3-z
17 1/3-y,-1/3+x-y,-1/3+z
18 1/3-x+y,-1/3-x,-1/3+z

loop_
_atom_site_label
_atom_site_type_symbol
_atom_site_fract_x
_atom_site_fract_y
_atom_site_fract_z
W1 W 0.28989(2) 0.54026(2) 0.13289(1)
S1 S 0.33330 0.66670 0.07405(6)
S2 S 0.4846(2) 0.5877(2) 0.13580(5)
P1 P 0.2390(2) 0.37547(15) 0.08644(5)
P2 P 0.66670 0.33330 0.33330
C1? C 0.3335(13) 0.4151(13) 0.0458(4)
H1? H 0.3680(13) 0.3707(13) 0.0542(4)
H2? H 0.2796(13) 0.3688(13) 0.0243(4)
C2? C 0.4066(12) 0.4771(13) 0.0226(4)
H3? H 0.4224(12) 0.4335(13) 0.0028(4)
H4? H 0.4738(12) 0.5251(13) 0.0385(4)
H5? H 0.3828(12) 0.5229(13) 0.0077(4)
C3? C 0.1005(10) 0.3415(11) 0.0531(3)
H6? H 0.1054(10) 0.4125(11) 0.0451(3)
H7? H 0.0998(10) 0.3026(11) 0.0275(3)
C4? C -0.0105(12) 0.2697(12) 0.0762(4)
H8? H -0.0725(12) 0.2571(12) 0.0583(4)
H9? H -0.0118(12) 0.3082(12) 0.1013(4)
H10? H -0.0174(12) 0.1982(12) 0.0836(4)
C5? C 0.1971(12) 0.2475(12) 0.1053(4)
H11? H 0.1361(12) 0.2261(12) 0.1254(4)
H12? H 0.1702(12) 0.1923(12) 0.0827(4)
C6? C 0.2962(15) 0.2520(16) 0.1261(5)
H13? H 0.2751(15) 0.1789(16) 0.1375(5)
H14? H 0.3559(15) 0.2732(16) 0.1059(5)
C7? C 0.2803(15) 0.4025(16) 0.0339(5)
H15 H 0.2176(11) 0.3975(10) 0.0178(3)
H16 H 0.3423(11) 0.4799(10) 0.0318(3)
C8 C 0.3178(11) 0.3251(10) 0.0131(3)
H17 H 0.3385(14) 0.3478(13) -0.0156(5)
H18 H 0.2566(14) 0.2481(13) 0.0140(5)
H19 H 0.3818(14) 0.3309(13) 0.0280(5)
C9 C 0.1071(14) 0.2632(13) 0.0900(5)
H20 H 0.0544(10) 0.2872(11) 0.0809(3)
H21 H 0.1011(10) 0.2062(11) 0.0703(3)
C10 C 0.0694(10) 0.2089(11) 0.1315(3)
H22 H -0.0067(13) 0.1465(13) 0.1294(4)
H23 H 0.0717(13) 0.2630(13) 0.1514(4)
H24 H 0.1186(13) 0.1817(13) 0.1408(4)
C11 C 0.3293(13) 0.3017(13) 0.1040(4)
H25 H 0.4091(12) 0.3585(11) 0.1040(4)
H26 H 0.3085(12) 0.2738(11) 0.1326(4)
C12 C 0.3119(12) 0.2052(11) 0.0761(4)
H27 H 0.3571(13) 0.1742(12) 0.0862(4)
H28 H 0.3342(13) 0.2324(12) 0.0478(4)
H29 H 0.2334(13) 0.1476(12) 0.0764(4)
F1 F 0.6667(13) 0.3333(12) 0.3825(4)
F2 F 0.78720 0.44320 0.3339(2)
F3 F 0.6087(15) 0.4076(16) 0.3391(5)
C13? C 0.6625(22) 0.3876(20) 0.1108(4)
C14 C 0.6138(44) 0.3827(32) 0.0738(8)
O1 O 0.7016(33) 0.3955(33) 0.0474(9)
W1A* W 0.45974(2) 0.74963(2) 0.13289(1)
W1B* W 0.25037(2) 0.71011(2) 0.13289(1)
W1G W 0.20693(2) 0.58370(2) 0.20044(1)
W1H* W 0.41630(2) 0.62322(2) 0.20044(1)
W1O* W 0.37678(2) 0.79307(2) 0.20044(1)
S2B* S 0.1031(2) 0.5154(2) 0.13580(5)
S2A* S 0.4123(2) 0.8969(2) 0.13580(5)
S2O* S 0.18207(20) 0.74563(20) 0.19753(5)
S1O* S 0.33337 0.66663 0.25928(6)
S2H* S 0.56357(20) 0.81793(20) 0.19753(5)
P1O* P 0.42767(20) 0.95786(15) 0.24689(5)
C7?O* C 0.38637(150) 0.93083(160) 0.29943(50)
H15O* H 0.44907(110) 0.93583(100) 0.31553(30)
H16O* H 0.32437(110) 0.85343(100) 0.30153(30)
C8O* C 0.34887(110) 1.00823(100) 0.32023(30)
H17O* H 0.32817(140) 0.98553(130) 0.34893(50)
H18O* H 0.41007(140) 1.08523(130) 0.31933(50)
H19O* H 0.28487(140) 1.00243(130) 0.30533(50)
C9O* C 0.55957(140) 1.07013(130) 0.24333(50)
H20O* H 0.61227(100) 1.04613(110) 0.25243(30)
H21O* H 0.56557(100) 1.12713(110) 0.26303(30)
C10O* C 0.59727(100) 1.12443(110) 0.20183(30)
H22O* H 0.67337(130) 1.18683(130) 0.20393(40)
H23O* H 0.59497(130) 1.07033(130) 0.18193(40)
H24O* H 0.54807(130) 1.15163(130) 0.19253(40)
C11O* C 0.33737(130) 1.03163(130) 0.22933(40)
H25O* H 0.25757(120) 0.97483(110) 0.22933(40)
H26O* H 0.35817(120) 1.05953(110) 0.20073(40)
C12O* C 0.35477(120) 1.12813(110) 0.25723(40)
H27O* H 0.30957(130) 1.15913(120) 0.24713(40)
H28O* H 0.33247(130) 1.10093(120) 0.28553(40)
H29O* H 0.43327(130) 1.18573(120) 0.25693(40)
P1A* P 0.62453(20) 0.86353(15) 0.08644(5)
C7?A* C 0.5975(15) 0.8778(16) 0.0339(5)
H15A* H 0.6025(11) 0.8201(10) 0.0178(3)
H16A* H 0.5201(11) 0.8624(10) 0.0318(3)
C8A* C 0.6749(11) 0.9927(10) 0.0131(3)
H17A* H 0.6522(14) 0.9907(13) -0.0156(5)
H18A* H 0.7519(14) 1.0085(13) 0.0140(5)
H19A* H 0.6691(14) 1.0509(13) 0.0280(5)
C9A* C 0.7368(14) 0.8439(13) 0.0900(5)
H20A* H 0.7128(10) 0.7672(11) 0.0809(3)
H21A* H 0.7938(10) 0.8949(11) 0.0703(3)
C10A* C 0.7911(10) 0.8605(11) 0.1315(3)
H22A* H 0.8535(13) 0.8468(13) 0.1294(4)
H23A* H 0.7370(13) 0.8087(13) 0.1514(4)
H24A* H 0.8183(13) 0.9369(13) 0.1408(4)
C11A* C 0.6983(13) 1.0276(13) 0.1040(4)
H25A* H 0.6415(12) 1.0506(11) 0.1040(4)
H26A* H 0.7262(12) 1.0347(11) 0.1326(4)
C12A* C 0.7948(12) 1.1067(11) 0.0761(4)
H27A* H 0.8258(13) 1.1829(12) 0.0862(4)
H28A* H 0.7676(13) 1.1018(12) 0.0478(4)
H29A* H 0.8524(13) 1.0858(12) 0.0764(4)
S2G S 0.25437(20) 0.43643(20) 0.19753(5)
P1G P 0.04214(20) 0.46980(15) 0.24689(5)
C7?G C 0.06917(150) 0.45553(160) 0.29943(50)
H15G H 0.06417(110) 0.51323(100) 0.31553(30)
H16G H 0.14657(110) 0.47093(100) 0.30153(30)
C8G C -0.00823(110) 0.34063(100) 0.32023(30)
H17G H 0.01447(140) 0.34263(130) 0.34893(50)
H18G H -0.08523(140) 0.32483(130) 0.31933(50)
H19G H -0.00243(140) 0.28243(130) 0.30533(50)
C9G C -0.07013(140) 0.48943(130) 0.24333(50)
H20G H -0.04613(100) 0.56613(110) 0.25243(30)
H21G H -0.12713(100) 0.43843(110) 0.26303(30)
C10G C -0.12443(100) 0.47283(110) 0.20183(30)
H22G H -0.18683(130) 0.48653(130) 0.20393(40)
H23G H -0.07033(130) 0.52463(130) 0.18193(40)
H24G H -0.15163(130) 0.39643(130) 0.19253(40)
C11G C -0.03163(130) 0.30573(130) 0.22933(40)
H25G H 0.02517(120) 0.28273(110) 0.22933(40)
H26G H -0.05953(120) 0.29863(110) 0.20073(40)
C12G C -0.12813(120) 0.22663(110) 0.25723(40)
H27G H -0.15913(130) 0.15043(120) 0.24713(40)
H28G H -0.10093(130) 0.23153(120) 0.28553(40)
H29G H -0.18573(130) 0.24753(120) 0.25693(40)
P1H* P 0.5302(2) 0.57233(15) 0.24689(5)
C7?H* C 0.54447(150) 0.61363(160) 0.29943(50)
H15H* H 0.48677(110) 0.55093(100) 0.31553(30)
H16H* H 0.52907(110) 0.67563(100) 0.30153(30)
C8H* C 0.65937(110) 0.65113(100) 0.32023(30)
H17H* H 0.65737(140) 0.67183(130) 0.34893(50)
H18H* H 0.67517(140) 0.58993(130) 0.31933(50)
H19H* H 0.71757(140) 0.71513(130) 0.30533(50)
C9H* C 0.51057(140) 0.44043(130) 0.24333(50)
H20H* H 0.43387(100) 0.38773(110) 0.25243(30)
H21H* H 0.56157(100) 0.43443(110) 0.26303(30)
C10H* C 0.52717(100) 0.40273(110) 0.20183(30)
H22H* H 0.51347(130) 0.32663(130) 0.20393(40)
H23H* H 0.47537(130) 0.40503(130) 0.18193(40)
H24H* H 0.60357(130) 0.45193(130) 0.19253(40)
C11H* C 0.69427(130) 0.66263(130) 0.22933(40)
H25H* H 0.71727(120) 0.74243(110) 0.22933(40)
H26H* H 0.70137(120) 0.64183(110) 0.20073(40)
C12H* C 0.77337(120) 0.64523(110) 0.25723(40)
H27H* H 0.84957(130) 0.69043(120) 0.24713(40)
H28H* H 0.76847(130) 0.66753(120) 0.28553(40)
H29H* H 0.75247(130) 0.56673(120) 0.25693(40)
P1B* P 0.13647(20) 0.76100(15) 0.08644(5)
C7?B* C 0.1222(15) 0.7197(16) 0.0339(5)
H15B* H 0.1799(11) 0.7824(10) 0.0178(3)
H16B* H 0.1376(11) 0.6577(10) 0.0318(3)
C8B* C 0.0073(11) 0.6822(10) 0.0131(3)
H17B* H 0.0093(14) 0.6615(13) -0.0156(5)
H18B* H -0.0085(14) 0.7434(13) 0.0140(5)
H19B* H -0.0509(14) 0.6182(13) 0.0280(5)
C9B* C 0.1561(14) 0.8929(13) 0.0900(5)
H20B* H 0.2328(10) 0.9456(11) 0.0809(3)
H21B* H 0.1051(10) 0.8989(11) 0.0703(3)
C10B* C 0.1395(10) 0.9306(11) 0.1315(3)
H22B* H 0.1532(13) 1.0067(13) 0.1294(4)
H23B* H 0.1913(13) 0.9283(13) 0.1514(4)
H24B* H 0.0631(13) 0.8814(13) 0.1408(4)
C11B* C -0.0276(13) 0.6707(13) 0.1040(4)
H25B* H -0.0506(12) 0.5909(11) 0.1040(4)
H26B* H -0.0347(12) 0.6915(11) 0.1326(4)
C12B* C -0.1067(12) 0.6881(11) 0.0761(4)
H27B* H -0.1829(13) 0.6429(12) 0.0862(4)
H28B* H -0.1018(13) 0.6658(12) 0.0478(4)
H29B* H -0.0858(13) 0.7666(12) 0.0764(4)
F1L* F 0.66663(130) 0.33337(120) 0.28417(40)
F2M* F 0.77653 0.32267 0.33277(20)
F2A* F 0.55680 0.34400 0.3339(2)
F2N* F 0.67733 0.45387 0.33277(20)
F2B* F 0.65600 0.21280 0.3339(2)
F2L* F 0.54613 0.22347 0.33277(20)
C13?A* C 0.6124(22) 0.2749(20) 0.1108(4)
C13?B* C 0.7251(22) 0.3375(20) 0.1108(4)
C14A* C 0.6173(44) 0.2311(32) 0.0738(8)
C14B* C 0.7689(44) 0.3862(32) 0.0738(8)
O1B* O 0.6939(33) 0.2984(33) 0.0474(9)
O1A* O 0.6045(33) 0.3061(33) 0.0474(9)

loop_
_atom_type_symbol
_atom_type_radius_bond
C 0.76
H 0.23
F 0.64
O 0.68
P 1.05
S 1.02
W 1.37
